data_2213083
loop_
_publ_author_name
'Romanov, Aleksander S.'
'Yakovenko, Andrey A.'
'Antipin, Mikhail Yu.'
'Lindline, Jennifer'
'Timofeeva, Tatiana V.'

_publ_section_title
;
 A monoclinic polymorph of 1-(chloridomercurio)ferrocene
;
_journal_coeditor_code AT2253
_journal_issue 5
_journal_name_full 'Acta Crystallographica Section E'
_journal_page_first m1297
_journal_page_last m1299
_journal_paper_doi 10.1107/S1600536807016169
_journal_volume 63
_journal_year 2007
_chemical_formula_iupac '[Fe Hg Cl (C5 H4) (C5 H5)]'
_chemical_formula_moiety 'C10 H9 Cl Fe Hg'
_chemical_formula_sum 'C10 H9 Cl Fe Hg'
_chemical_formula_weight 421.06
_chemical_name_systematic
;
1-(chloridomercurio)ferrocene
;
_space_group_IT_number 14
_symmetry_cell_setting monoclinic
_symmetry_space_group_name_Hall '-P 2ybc'
_symmetry_space_group_name_H-M 'P 1 21/c 1'
_atom_sites_solution_hydrogens geom
_atom_sites_solution_primary direct
_atom_sites_solution_secondary difmap
_audit_creation_method SHELXL-97
_cell_angle_alpha 90.00
_cell_angle_beta 106.288(6)
_cell_angle_gamma 90.00
_cell_formula_units_Z 8
_cell_length_a 24.618(11)
_cell_length_b 5.997(3)
_cell_length_c 14.136(7)
_cell_measurement_reflns_used 5313
_cell_measurement_temperature 100(2)
_cell_measurement_theta_max 30.61
_cell_measurement_theta_min 2.85
_cell_volume 2003.2(17)
_computing_cell_refinement 'SAINT-Plus (Bruker, 2001)'
_computing_data_collection 'APEX2 (Bruker, 2005)'
_computing_data_reduction SAINT-Plus
_computing_molecular_graphics SHELXTL-NT
_computing_publication_material SHELXTL-NT
_computing_structure_refinement SHELXTL-NT
_computing_structure_solution 'SHELXTL-NT (Sheldrick, 2001)'
_diffrn_ambient_temperature 100(2)
_diffrn_measured_fraction_theta_full 0.971
_diffrn_measured_fraction_theta_max 0.971
_diffrn_measurement_device_type 'Bruker SMART APEXII CCD area-detector'
_diffrn_measurement_method '\f and \w'
_diffrn_radiation_monochromator graphite
_diffrn_radiation_source 'fine-focus sealed tube'
_diffrn_radiation_type MoK\a
_diffrn_radiation_wavelength 0.71073
_diffrn_reflns_av_R_equivalents 0.0556
_diffrn_reflns_av_sigmaI/netI 0.0460
_diffrn_reflns_limit_h_max 31
_diffrn_reflns_limit_h_min -31
_diffrn_reflns_limit_k_max 7
_diffrn_reflns_limit_k_min -7
_diffrn_reflns_limit_l_max 18
_diffrn_reflns_limit_l_min -18
_diffrn_reflns_number 21721
_diffrn_reflns_theta_full 27.00
_diffrn_reflns_theta_max 27.00
_diffrn_reflns_theta_min 3.37
_diffrn_standards_number 0
_exptl_absorpt_coefficient_mu 16.968
_exptl_absorpt_correction_T_max 0.6300
_exptl_absorpt_correction_T_min 0.0350
_exptl_absorpt_correction_type multi-scan
_exptl_absorpt_process_details '(SADABS; Sheldrick, 2003)'
_exptl_crystal_colour orange
_exptl_crystal_density_diffrn 2.792
_exptl_crystal_density_method 'not measured'
_exptl_crystal_description plate
_exptl_crystal_F_000 1536
_exptl_crystal_size_max 0.60
_exptl_crystal_size_mid 0.50
_exptl_crystal_size_min 0.03
_refine_diff_density_max 1.859
_refine_diff_density_min -1.161
_refine_ls_extinction_method none
_refine_ls_goodness_of_fit_ref 1.002
_refine_ls_hydrogen_treatment constr
_refine_ls_matrix_type full
_refine_ls_number_parameters 235
_refine_ls_number_reflns 4251
_refine_ls_number_restraints 0
_refine_ls_restrained_S_all 1.002
_refine_ls_R_factor_all 0.0516
_refine_ls_R_factor_gt 0.0468
_refine_ls_shift/su_max 0.001
_refine_ls_shift/su_mean 0.000
_refine_ls_structure_factor_coef Fsqd
_refine_ls_weighting_details 'calc w=1/[\s^2^(Fo^2^)+(0.01P)^2^+40P] where P=(Fo^2^+2Fc^2^)/3'
_refine_ls_weighting_scheme calc
_refine_ls_wR_factor_gt 0.1055
_refine_ls_wR_factor_ref 0.1081
_reflns_number_gt 3739
_reflns_number_total 4251
_reflns_threshold_expression I>2\s(I)
_cod_data_source_file at2253.cif
_cod_data_source_block I
_cod_original_cell_volume 2003.2(16)
_cod_original_sg_symbol_H-M 'P 21/c'
_cod_database_code 2213083
_cod_database_fobs_code 2213083

loop_
_symmetry_equiv_pos_as_xyz
'x, y, z'
'-x, y+1/2, -z+1/2'
'-x, -y, -z'
'x, -y-1/2, z-1/2'

loop_
_atom_site_type_symbol
_atom_site_label
_atom_site_fract_x
_atom_site_fract_y
_atom_site_fract_z
_atom_site_U_iso_or_equiv
_atom_site_adp_type
_atom_site_calc_flag
_atom_site_refinement_flags
_atom_site_occupancy
Hg Hg1A 0.060744(17) 0.48445(7) 0.26780(3) 0.04197(13) Uani d . 1
Hg Hg1B 0.489733(18) 0.69185(7) 0.64542(3) 0.04753(14) Uani d . 1
Cl Cl1A -0.02395(12) 0.4903(4) 0.3126(2) 0.0474(6) Uani d . 1
Cl Cl1B 0.54847(13) 0.7119(5) 0.8071(2) 0.0556(7) Uani d . 1
Fe Fe1A 0.14441(6) 0.4464(3) 0.09187(10) 0.0430(3) Uani d . 1
Fe Fe1B 0.35517(7) 0.7474(3) 0.45616(11) 0.0462(4) Uani d . 1
C C1A 0.1342(5) 0.5051(19) 0.2287(8) 0.047(2) Uani d . 1
C C2A 0.1757(5) 0.327(2) 0.2334(7) 0.049(3) Uani d . 1
H H2AA 0.1732 0.1701 0.2558 0.059 Uiso calc R 1
C C3A 0.2194(5) 0.419(2) 0.1980(8) 0.054(3) Uani d . 1
H H3AA 0.2533 0.3353 0.1909 0.065 Uiso calc R 1
C C4A 0.2074(5) 0.647(2) 0.1733(8) 0.054(3) Uani d . 1
H H4AA 0.2312 0.7517 0.1467 0.064 Uiso calc R 1
C C5A 0.1555(5) 0.701(2) 0.1935(8) 0.052(3) Uani d . 1
H H5AA 0.1361 0.8492 0.1820 0.062 Uiso calc R 1
C C6A 0.0701(5) 0.330(2) 0.0006(8) 0.055(3) Uani d . 1
H H6AA 0.0355 0.2914 0.0209 0.066 Uiso calc R 1
C C7A 0.1153(7) 0.181(2) 0.0008(8) 0.072(4) Uani d . 1
H H7AA 0.1178 0.0204 0.0207 0.086 Uiso calc R 1
C C8A 0.1559(6) 0.301(2) -0.0316(8) 0.060(3) Uani d . 1
H H8AA 0.1923 0.2400 -0.0389 0.072 Uiso calc R 1
C C9A 0.1357(5) 0.523(2) -0.0532(8) 0.056(3) Uani d . 1
H H9AA 0.1554 0.6459 -0.0780 0.068 Uiso calc R 1
C C10A 0.0820(5) 0.538(2) -0.0334(8) 0.053(3) Uani d . 1
H H10A 0.0576 0.6740 -0.0411 0.064 Uiso calc R 1
C C1B 0.4392(4) 0.6817(19) 0.5013(8) 0.045(2) Uani d . 1
C C2B 0.4100(4) 0.4923(19) 0.4539(9) 0.048(2) Uani d . 1
H H2BA 0.4098 0.3417 0.4842 0.058 Uiso calc R 1
C C3B 0.3799(5) 0.554(2) 0.3554(8) 0.055(3) Uani d . 1
H H3BA 0.3551 0.4547 0.3042 0.066 Uiso calc R 1
C C4B 0.3927(6) 0.782(3) 0.3438(9) 0.063(3) Uani d . 1
H H4BA 0.3773 0.8727 0.2827 0.076 Uiso calc R 1
C C5B 0.4295(5) 0.863(2) 0.4338(8) 0.051(3) Uani d . 1
H H5BA 0.4453 1.0176 0.4470 0.061 Uiso calc R 1
C C6B 0.3299(5) 0.860(2) 0.5742(10) 0.060(3) Uani d . 1
H H6BA 0.3554 0.8980 0.6408 0.072 Uiso calc R 1
C C7B 0.3055(5) 0.646(2) 0.5436(9) 0.060(3) Uani d . 1
H H7BA 0.3104 0.5075 0.5846 0.072 Uiso calc R 1
C C8B 0.2719(5) 0.670(2) 0.4422(10) 0.062(3) Uani d . 1
H H8BA 0.2500 0.5480 0.4002 0.075 Uiso calc R 1
C C9B 0.2759(5) 0.892(3) 0.4114(10) 0.065(3) Uani d . 1
H H9BA 0.2572 0.9549 0.3446 0.077 Uiso calc R 1
C C10B 0.3119(7) 1.011(2) 0.4929(11) 0.068(4) Uani d . 1
H H10C 0.3227 1.1719 0.4929 0.082 Uiso calc R 1

loop_
_atom_site_aniso_label
_atom_site_aniso_U_11
_atom_site_aniso_U_22
_atom_site_aniso_U_33
_atom_site_aniso_U_12
_atom_site_aniso_U_13
_atom_site_aniso_U_23
Hg1A 0.0449(2) 0.0419(2) 0.0415(2) -0.00141(16) 0.01607(17) -0.00125(15)
Hg1B 0.0459(2) 0.0470(2) 0.0500(2) 0.00122(17) 0.01383(18) -0.00050(17)
Cl1A 0.0491(15) 0.0458(14) 0.0526(14) 0.0004(11) 0.0227(12) 0.0005(11)
Cl1B 0.0557(17) 0.0537(16) 0.0550(15) 0.0062(13) 0.0112(13) -0.0041(12)
Fe1A 0.0425(8) 0.0489(8) 0.0387(7) -0.0032(6) 0.0132(6) -0.0027(6)
Fe1B 0.0421(8) 0.0516(9) 0.0466(8) 0.0005(7) 0.0150(7) -0.0055(7)
C1A 0.043(6) 0.059(7) 0.045(5) -0.001(5) 0.024(5) 0.000(5)
C2A 0.054(7) 0.055(6) 0.036(5) 0.001(5) 0.010(5) -0.007(5)
C3A 0.034(5) 0.077(8) 0.049(6) 0.002(5) 0.008(5) -0.005(6)
C4A 0.049(6) 0.065(7) 0.052(6) -0.017(6) 0.023(5) -0.011(5)
C5A 0.060(7) 0.047(6) 0.049(6) -0.010(5) 0.016(5) -0.011(5)
C6A 0.039(6) 0.080(9) 0.042(5) -0.016(6) 0.004(5) -0.003(6)
C7A 0.118(13) 0.054(7) 0.035(6) -0.004(8) 0.008(7) -0.002(5)
C8A 0.062(8) 0.078(9) 0.038(5) 0.011(7) 0.013(5) -0.007(6)
C9A 0.051(7) 0.072(8) 0.048(6) -0.003(6) 0.017(5) 0.009(6)
C10A 0.043(6) 0.066(7) 0.049(6) 0.002(5) 0.011(5) -0.001(5)
C1B 0.036(5) 0.052(6) 0.053(6) -0.001(5) 0.019(5) -0.001(5)
C2B 0.032(5) 0.053(6) 0.061(6) 0.004(4) 0.015(5) -0.004(5)
C3B 0.062(7) 0.058(7) 0.048(6) 0.006(6) 0.019(5) -0.008(5)
C4B 0.065(8) 0.087(10) 0.045(6) 0.007(7) 0.028(6) 0.008(6)
C5B 0.046(6) 0.053(6) 0.056(6) -0.001(5) 0.018(5) 0.002(5)
C6B 0.051(7) 0.073(8) 0.061(7) -0.007(6) 0.023(6) -0.019(6)
C7B 0.055(7) 0.071(8) 0.062(7) -0.006(6) 0.030(6) -0.005(6)
C8B 0.050(7) 0.067(8) 0.074(8) -0.010(6) 0.025(6) -0.022(7)
C9B 0.043(6) 0.083(9) 0.069(8) 0.014(6) 0.016(6) 0.011(7)
C10B 0.080(10) 0.051(7) 0.086(10) -0.003(6) 0.042(8) -0.016(7)

loop_
_atom_type_symbol
_atom_type_description
_atom_type_scat_dispersion_real
_atom_type_scat_dispersion_imag
_atom_type_scat_source
C C 0.0033 0.0016 'International Tables Vol C Tables 4.2.6.8 and 6.1.1.4'
H H 0.0000 0.0000 'International Tables Vol C Tables 4.2.6.8 and 6.1.1.4'
Cl Cl 0.1484 0.1585 'International Tables Vol C Tables 4.2.6.8 and 6.1.1.4'
Fe Fe 0.3463 0.8444 'International Tables Vol C Tables 4.2.6.8 and 6.1.1.4'
Hg Hg -2.3894 9.2266 'International Tables Vol C Tables 4.2.6.8 and 6.1.1.4'

loop_
_geom_angle_atom_site_label_1
_geom_angle_atom_site_label_2
_geom_angle_atom_site_label_3
_geom_angle
C1A Hg1A Cl1A 175.7(3)
C1B Hg1B Cl1B 178.3(3)
C3A Fe1A C8A 106.3(5)
C3A Fe1A C6A 154.8(6)
C8A Fe1A C6A 68.2(5)
C3A Fe1A C4A 41.0(5)
C8A Fe1A C4A 118.0(5)
C6A Fe1A C4A 163.8(6)
C3A Fe1A C7A 119.0(6)
C8A Fe1A C7A 40.3(6)
C6A Fe1A C7A 40.8(6)
C4A Fe1A C7A 152.8(6)
C3A Fe1A C1A 69.2(4)
C8A Fe1A C1A 164.5(5)
C6A Fe1A C1A 109.3(5)
C4A Fe1A C1A 69.0(4)
C7A Fe1A C1A 127.8(5)
C3A Fe1A C9A 125.1(5)
C8A Fe1A C9A 40.8(5)
C6A Fe1A C9A 67.7(5)
C4A Fe1A C9A 106.3(5)
C7A Fe1A C9A 68.0(5)
C1A Fe1A C9A 153.9(5)
C3A Fe1A C2A 40.6(5)
C8A Fe1A C2A 125.3(5)
C6A Fe1A C2A 121.3(5)
C4A Fe1A C2A 68.9(5)
C7A Fe1A C2A 108.0(5)
C1A Fe1A C2A 41.8(4)
C9A Fe1A C2A 162.5(5)
C3A Fe1A C5A 68.4(5)
C8A Fe1A C5A 152.9(5)
C6A Fe1A C5A 127.8(5)
C4A Fe1A C5A 40.5(5)
C7A Fe1A C5A 165.7(6)
C1A Fe1A C5A 40.7(4)
C9A Fe1A C5A 119.1(5)
C2A Fe1A C5A 68.9(5)
C3A Fe1A C10A 163.1(5)
C8A Fe1A C10A 68.3(5)
C6A Fe1A C10A 39.7(5)
C4A Fe1A C10A 126.1(5)
C7A Fe1A C10A 67.9(5)
C1A Fe1A C10A 120.3(5)
C9A Fe1A C10A 40.6(5)
C2A Fe1A C10A 155.5(5)
C5A Fe1A C10A 108.7(5)
C1B Fe1B C2B 40.5(4)
C1B Fe1B C6B 108.9(5)
C2B Fe1B C6B 127.7(5)
C1B Fe1B C10B 128.8(5)
C2B Fe1B C10B 166.2(6)
C6B Fe1B C10B 40.8(6)
C1B Fe1B C8B 152.7(5)
C2B Fe1B C8B 118.3(5)
C6B Fe1B C8B 68.3(5)
C10B Fe1B C8B 67.9(6)
C1B Fe1B C3B 68.5(5)
C2B Fe1B C3B 40.8(5)
C6B Fe1B C3B 164.8(6)
C10B Fe1B C3B 152.2(6)
C8B Fe1B C3B 106.7(5)
C1B Fe1B C4B 67.9(5)
C2B Fe1B C4B 67.9(5)
C6B Fe1B C4B 153.8(6)
C10B Fe1B C4B 119.6(6)
C8B Fe1B C4B 126.9(6)
C3B Fe1B C4B 40.5(5)
C1B Fe1B C7B 118.6(5)
C2B Fe1B C7B 107.1(5)
C6B Fe1B C7B 40.8(5)
C10B Fe1B C7B 68.8(6)
C8B Fe1B C7B 41.2(5)
C3B Fe1B C7B 126.1(5)
C4B Fe1B C7B 164.4(6)
C1B Fe1B C5B 40.8(4)
C2B Fe1B C5B 68.5(5)
C6B Fe1B C5B 119.8(5)
C10B Fe1B C5B 108.9(5)
C8B Fe1B C5B 164.7(5)
C3B Fe1B C5B 68.7(5)
C4B Fe1B C5B 40.4(5)
C7B Fe1B C5B 153.2(5)
C1B Fe1B C9B 166.3(5)
C2B Fe1B C9B 151.6(6)
C6B Fe1B C9B 68.5(6)
C10B Fe1B C9B 40.6(6)
C8B Fe1B C9B 40.1(6)
C3B Fe1B C9B 117.6(5)
C4B Fe1B C9B 108.1(5)
C7B Fe1B C9B 68.9(6)
C5B Fe1B C9B 127.8(5)
C5A C1A C2A 107.2(9)
C5A C1A Hg1A 125.7(8)
C2A C1A Hg1A 127.1(8)
C5A C1A Fe1A 70.1(6)
C2A C1A Fe1A 69.5(6)
Hg1A C1A Fe1A 126.8(6)
C3A C2A C1A 106.8(10)
C3A C2A Fe1A 68.7(6)
C1A C2A Fe1A 68.7(6)
C3A C2A H2AA 126.6
C1A C2A H2AA 126.6
Fe1A C2A H2AA 126.6
C2A C3A C4A 109.4(10)
C2A C3A Fe1A 70.7(6)
C4A C3A Fe1A 70.0(7)
C2A C3A H3AA 125.3
C4A C3A H3AA 125.3
Fe1A C3A H3AA 125.3
C5A C4A C3A 107.7(10)
C5A C4A Fe1A 70.3(6)
C3A C4A Fe1A 69.1(6)
C5A C4A H4AA 126.1
C3A C4A H4AA 126.1
Fe1A C4A H4AA 126.1
C4A C5A C1A 108.8(11)
C4A C5A Fe1A 69.1(6)
C1A C5A Fe1A 69.2(6)
C4A C5A H5AA 125.6
C1A C5A H5AA 125.6
Fe1A C5A H5AA 125.6
C10A C6A C7A 108.8(11)
C10A C6A Fe1A 71.0(7)
C7A C6A Fe1A 69.7(7)
C10A C6A H6AA 125.6
C7A C6A H6AA 125.6
Fe1A C6A H6AA 125.6
C8A C7A C6A 107.7(12)
C8A C7A Fe1A 69.7(8)
C6A C7A Fe1A 69.5(7)
C8A C7A H7AA 126.1
C6A C7A H7AA 126.1
Fe1A C7A H7AA 126.1
C7A C8A C9A 108.0(12)
C7A C8A Fe1A 70.0(7)
C9A C8A Fe1A 70.1(7)
C7A C8A H8AA 126.0
C9A C8A H8AA 126.0
Fe1A C8A H8AA 126.0
C8A C9A C10A 107.7(11)
C8A C9A Fe1A 69.2(6)
C10A C9A Fe1A 70.2(6)
C8A C9A H9AA 126.1
C10A C9A H9AA 126.1
Fe1A C9A H9AA 126.1
C6A C10A C9A 107.8(11)
C6A C10A Fe1A 69.2(7)
C9A C10A Fe1A 69.2(7)
C6A C10A H10A 126.1
C9A C10A H10A 126.1
Fe1A C10A H10A 126.1
C2B C1B C5B 109.3(10)
C2B C1B Fe1B 70.5(6)
C5B C1B Fe1B 71.0(6)
C2B C1B Hg1B 125.3(8)
C5B C1B Hg1B 125.4(8)
Fe1B C1B Hg1B 125.7(5)
C1B C2B C3B 108.2(11)
C1B C2B Fe1B 69.0(6)
C3B C2B Fe1B 70.1(6)
C1B C2B H2BA 125.9
C3B C2B H2BA 125.9
Fe1B C2B H2BA 125.9
C4B C3B C2B 106.7(11)
C4B C3B Fe1B 69.8(7)
C2B C3B Fe1B 69.2(6)
C4B C3B H3BA 126.6
C2B C3B H3BA 126.6
Fe1B C3B H3BA 126.6
C5B C4B C3B 109.4(11)
C5B C4B Fe1B 69.9(6)
C3B C4B Fe1B 69.7(6)
C5B C4B H4BA 125.3
C3B C4B H4BA 125.3
Fe1B C4B H4BA 125.3
C4B C5B C1B 106.4(11)
C4B C5B Fe1B 69.7(7)
C1B C5B Fe1B 68.2(6)
C4B C5B H5BA 126.8
C1B C5B H5BA 126.8
Fe1B C5B H5BA 126.8
C10B C6B C7B 108.4(12)
C10B C6B Fe1B 69.6(7)
C7B C6B Fe1B 69.8(7)
C10B C6B H6BA 125.8
C7B C6B H6BA 125.8
Fe1B C6B H6BA 125.8
C6B C7B C8B 106.5(12)
C6B C7B Fe1B 69.4(7)
C8B C7B Fe1B 69.3(7)
C6B C7B H7BA 126.8
C8B C7B H7BA 126.8
Fe1B C7B H7BA 126.8
C9B C8B C7B 109.2(12)
C9B C8B Fe1B 70.3(7)
C7B C8B Fe1B 69.5(7)
C9B C8B H8BA 125.4
C7B C8B H8BA 125.4
Fe1B C8B H8BA 125.4
C8B C9B C10B 107.6(12)
C8B C9B Fe1B 69.5(7)
C10B C9B Fe1B 69.2(8)
C8B C9B H9BA 126.2
C10B C9B H9BA 126.2
Fe1B C9B H9BA 126.2
C9B C10B C6B 108.3(12)
C9B C10B Fe1B 70.2(7)
C6B C10B Fe1B 69.6(7)
C9B C10B H10C 125.8
C6B C10B H10C 125.8
Fe1B C10B H10C 125.8

loop_
_geom_bond_atom_site_label_1
_geom_bond_atom_site_label_2
_geom_bond_distance
Hg1A C1A 2.038(10)
Hg1A Cl1A 2.343(3)
Hg1B C1B 2.068(11)
Hg1B Cl1B 2.340(3)
Fe1A C3A 2.033(11)
Fe1A C8A 2.041(11)
Fe1A C6A 2.043(11)
Fe1A C4A 2.045(11)
Fe1A C7A 2.046(13)
Fe1A C1A 2.049(10)
Fe1A C9A 2.053(11)
Fe1A C2A 2.060(11)
Fe1A C5A 2.061(11)
Fe1A C10A 2.067(12)
Fe1B C1B 2.026(11)
Fe1B C2B 2.046(11)
Fe1B C6B 2.053(12)
Fe1B C10B 2.054(13)
Fe1B C8B 2.057(13)
Fe1B C3B 2.058(11)
Fe1B C4B 2.059(11)
Fe1B C7B 2.059(12)
Fe1B C5B 2.062(11)
Fe1B C9B 2.068(13)
C1A C5A 1.431(15)
C1A C2A 1.467(16)
C2A C3A 1.419(16)
C2A H2AA 1.0000
C3A C4A 1.427(18)
C3A H3AA 1.0000
C4A C5A 1.422(16)
C4A H4AA 1.0000
C5A H5AA 1.0000
C6A C10A 1.397(18)
C6A C7A 1.43(2)
C6A H6AA 1.0000
C7A C8A 1.41(2)
C7A H7AA 1.0000
C8A C9A 1.426(18)
C8A H8AA 1.0000
C9A C10A 1.428(16)
C9A H9AA 1.0000
C10A H10A 1.0000
C1B C2B 1.410(15)
C1B C5B 1.424(16)
C2B C3B 1.430(17)
C2B H2BA 1.0000
C3B C4B 1.427(19)
C3B H3BA 1.0000
C4B C5B 1.424(18)
C4B H4BA 1.0000
C5B H5BA 1.0000
C6B C10B 1.43(2)
C6B C7B 1.434(19)
C6B H6BA 1.0000
C7B C8B 1.447(19)
C7B H7BA 1.0000
C8B C9B 1.42(2)
C8B H8BA 1.0000
C9B C10B 1.43(2)
C9B H9BA 1.0000
C10B H10C 1.0000

loop_
_geom_torsion_atom_site_label_1
_geom_torsion_atom_site_label_2
_geom_torsion_atom_site_label_3
_geom_torsion_atom_site_label_4
_geom_torsion
C3A Fe1A C1A C5A 80.7(8)
C8A Fe1A C1A C5A 156.3(18)
C6A Fe1A C1A C5A -126.1(8)
C4A Fe1A C1A C5A 36.7(7)
C7A Fe1A C1A C5A -168.1(8)
C9A Fe1A C1A C5A -47.6(14)
C2A Fe1A C1A C5A 118.1(10)
C10A Fe1A C1A C5A -83.8(8)
C3A Fe1A C1A C2A -37.5(7)
C6A Fe1A C1A C2A 115.7(7)
C4A Fe1A C1A C2A -81.5(7)
C7A Fe1A C1A C2A 73.7(9)
C9A Fe1A C1A C2A -165.8(10)
C5A Fe1A C1A C2A -118.1(10)
C10A Fe1A C1A C2A 158.0(7)
C3A Fe1A C1A Hg1A -159.1(9)
C6A Fe1A C1A Hg1A -5.9(9)
C4A Fe1A C1A Hg1A 156.9(9)
C7A Fe1A C1A Hg1A -47.9(10)
C9A Fe1A C1A Hg1A 72.6(13)
C2A Fe1A C1A Hg1A -121.6(10)
C5A Fe1A C1A Hg1A 120.2(10)
C10A Fe1A C1A Hg1A 36.4(9)
C5A C1A C2A C3A -1.9(12)
Hg1A C1A C2A C3A 179.5(8)
Fe1A C1A C2A C3A 58.3(7)
C5A C1A C2A Fe1A -60.2(7)
Hg1A C1A C2A Fe1A 121.2(9)
C8A Fe1A C2A C3A 72.7(9)
C6A Fe1A C2A C3A 156.7(8)
C4A Fe1A C2A C3A -37.4(7)
C7A Fe1A C2A C3A 113.8(8)
C1A Fe1A C2A C3A -119.0(10)
C9A Fe1A C2A C3A 39.9(19)
C5A Fe1A C2A C3A -81.0(8)
C10A Fe1A C2A C3A -170.1(11)
C3A Fe1A C2A C1A 119.0(10)
C8A Fe1A C2A C1A -168.3(7)
C6A Fe1A C2A C1A -84.3(8)
C4A Fe1A C2A C1A 81.6(7)
C7A Fe1A C2A C1A -127.1(8)
C9A Fe1A C2A C1A 159.0(15)
C5A Fe1A C2A C1A 38.1(7)
C10A Fe1A C2A C1A -51.1(14)
C1A C2A C3A C4A 1.1(12)
Fe1A C2A C3A C4A 59.5(8)
C1A C2A C3A Fe1A -58.3(7)
C8A Fe1A C3A C2A -125.7(7)
C6A Fe1A C3A C2A -52.5(14)
C4A Fe1A C3A C2A 120.2(10)
C7A Fe1A C3A C2A -84.0(8)
C1A Fe1A C3A C2A 38.6(7)
C9A Fe1A C3A C2A -166.4(7)
C5A Fe1A C3A C2A 82.4(7)
C10A Fe1A C3A C2A 165.8(15)
C8A Fe1A C3A C4A 114.1(7)
C6A Fe1A C3A C4A -172.7(10)
C7A Fe1A C3A C4A 155.8(7)
C1A Fe1A C3A C4A -81.6(7)
C9A Fe1A C3A C4A 73.5(8)
C2A Fe1A C3A C4A -120.2(10)
C5A Fe1A C3A C4A -37.7(6)
C10A Fe1A C3A C4A 45.6(19)
C2A C3A C4A C5A 0.1(13)
Fe1A C3A C4A C5A 60.0(8)
C2A C3A C4A Fe1A -59.9(8)
C3A Fe1A C4A C5A -118.9(10)
C8A Fe1A C4A C5A 158.4(7)
C6A Fe1A C4A C5A 50.0(18)
C7A Fe1A C4A C5A -170.5(10)
C1A Fe1A C4A C5A -36.9(7)
C9A Fe1A C4A C5A 116.0(7)
C2A Fe1A C4A C5A -81.8(7)
C10A Fe1A C4A C5A 76.0(8)
C8A Fe1A C4A C3A -82.7(8)
C6A Fe1A C4A C3A 168.9(14)
C7A Fe1A C4A C3A -51.6(13)
C1A Fe1A C4A C3A 82.0(7)
C9A Fe1A C4A C3A -125.1(7)
C2A Fe1A C4A C3A 37.0(6)
C5A Fe1A C4A C3A 118.9(10)
C10A Fe1A C4A C3A -165.1(6)
C3A C4A C5A C1A -1.3(13)
Fe1A C4A C5A C1A 57.9(8)
C3A C4A C5A Fe1A -59.2(8)
C2A C1A C5A C4A 1.9(12)
Hg1A C1A C5A C4A -179.4(8)
Fe1A C1A C5A C4A -57.9(8)
C2A C1A C5A Fe1A 59.8(7)
Hg1A C1A C5A Fe1A -121.6(9)
C3A Fe1A C5A C4A 38.1(7)
C8A Fe1A C5A C4A -45.5(14)
C6A Fe1A C5A C4A -164.3(7)
C7A Fe1A C5A C4A 162(2)
C1A Fe1A C5A C4A 120.9(10)
C9A Fe1A C5A C4A -81.0(8)
C2A Fe1A C5A C4A 81.8(8)
C10A Fe1A C5A C4A -124.2(7)
C3A Fe1A C5A C1A -82.7(7)
C8A Fe1A C5A C1A -166.3(10)
C6A Fe1A C5A C1A 74.8(9)
C4A Fe1A C5A C1A -120.9(10)
C7A Fe1A C5A C1A 41(2)
C9A Fe1A C5A C1A 158.1(7)
C2A Fe1A C5A C1A -39.1(7)
C10A Fe1A C5A C1A 115.0(7)
C3A Fe1A C6A C10A -163.7(10)
C8A Fe1A C6A C10A -81.8(8)
C4A Fe1A C6A C10A 33.7(19)
C7A Fe1A C6A C10A -119.3(10)
C1A Fe1A C6A C10A 114.5(7)
C9A Fe1A C6A C10A -37.7(7)
C2A Fe1A C6A C10A 159.2(7)
C5A Fe1A C6A C10A 72.7(8)
C3A Fe1A C6A C7A -44.3(14)
C8A Fe1A C6A C7A 37.5(7)
C4A Fe1A C6A C7A 153.0(15)
C1A Fe1A C6A C7A -126.1(7)
C9A Fe1A C6A C7A 81.6(8)
C2A Fe1A C6A C7A -81.5(8)
C5A Fe1A C6A C7A -168.0(7)
C10A Fe1A C6A C7A 119.3(10)
C10A C6A C7A C8A 1.1(13)
Fe1A C6A C7A C8A -59.4(9)
C10A C6A C7A Fe1A 60.5(8)
C3A Fe1A C7A C8A -80.9(9)
C6A Fe1A C7A C8A 119.0(11)
C4A Fe1A C7A C8A -44.9(14)
C1A Fe1A C7A C8A -166.0(7)
C9A Fe1A C7A C8A 38.1(8)
C2A Fe1A C7A C8A -123.7(8)
C5A Fe1A C7A C8A 160.9(19)
C10A Fe1A C7A C8A 82.0(8)
C3A Fe1A C7A C6A 160.1(7)
C8A Fe1A C7A C6A -119.0(11)
C4A Fe1A C7A C6A -163.9(10)
C1A Fe1A C7A C6A 74.9(9)
C9A Fe1A C7A C6A -80.9(8)
C2A Fe1A C7A C6A 117.2(7)
C5A Fe1A C7A C6A 42(2)
C10A Fe1A C7A C6A -37.0(7)
C6A C7A C8A C9A -0.7(13)
Fe1A C7A C8A C9A -60.0(8)
C6A C7A C8A Fe1A 59.3(8)
C3A Fe1A C8A C7A 115.9(9)
C6A Fe1A C8A C7A -38.0(8)
C4A Fe1A C8A C7A 158.6(8)
C1A Fe1A C8A C7A 45(2)
C9A Fe1A C8A C7A -118.8(11)
C2A Fe1A C8A C7A 75.6(10)
C5A Fe1A C8A C7A -169.8(11)
C10A Fe1A C8A C7A -81.0(9)
C3A Fe1A C8A C9A -125.3(8)
C6A Fe1A C8A C9A 80.8(8)
C4A Fe1A C8A C9A -82.6(8)
C7A Fe1A C8A C9A 118.8(11)
C1A Fe1A C8A C9A 164.1(16)
C2A Fe1A C8A C9A -165.6(7)
C5A Fe1A C8A C9A -51.0(14)
C10A Fe1A C8A C9A 37.8(7)
C7A C8A C9A C10A 0.1(13)
Fe1A C8A C9A C10A -59.9(8)
C7A C8A C9A Fe1A 60.0(8)
C3A Fe1A C9A C8A 73.2(9)
C6A Fe1A C9A C8A -81.9(8)
C4A Fe1A C9A C8A 114.1(8)
C7A Fe1A C9A C8A -37.7(9)
C1A Fe1A C9A C8A -170.4(10)
C2A Fe1A C9A C8A 43(2)
C5A Fe1A C9A C8A 156.1(8)
C10A Fe1A C9A C8A -118.8(11)
C3A Fe1A C9A C10A -168.0(8)
C8A Fe1A C9A C10A 118.8(11)
C6A Fe1A C9A C10A 36.9(8)
C4A Fe1A C9A C10A -127.1(8)
C7A Fe1A C9A C10A 81.2(9)
C1A Fe1A C9A C10A -51.6(14)
C2A Fe1A C9A C10A 161.4(15)
C5A Fe1A C9A C10A -85.1(8)
C7A C6A C10A C9A -1.1(13)
Fe1A C6A C10A C9A 58.6(8)
C7A C6A C10A Fe1A -59.7(8)
C8A C9A C10A C6A 0.6(13)
Fe1A C9A C10A C6A -58.6(8)
C8A C9A C10A Fe1A 59.3(8)
C3A Fe1A C10A C6A 155.6(16)
C8A Fe1A C10A C6A 81.6(8)
C4A Fe1A C10A C6A -168.9(7)
C7A Fe1A C10A C6A 38.0(8)
C1A Fe1A C10A C6A -84.0(8)
C9A Fe1A C10A C6A 119.6(11)
C2A Fe1A C10A C6A -47.0(15)
C5A Fe1A C10A C6A -127.2(7)
C3A Fe1A C10A C9A 36(2)
C8A Fe1A C10A C9A -38.0(8)
C6A Fe1A C10A C9A -119.6(11)
C4A Fe1A C10A C9A 71.5(9)
C7A Fe1A C10A C9A -81.6(9)
C1A Fe1A C10A C9A 156.5(7)
C2A Fe1A C10A C9A -166.6(11)
C5A Fe1A C10A C9A 113.2(8)
C6B Fe1B C1B C2B 126.5(7)
C10B Fe1B C1B C2B 167.7(8)
C8B Fe1B C1B C2B 47.3(13)
C3B Fe1B C1B C2B -37.6(7)
C4B Fe1B C1B C2B -81.4(8)
C7B Fe1B C1B C2B 82.9(8)
C5B Fe1B C1B C2B -119.5(9)
C9B Fe1B C1B C2B -157(2)
C2B Fe1B C1B C5B 119.5(9)
C6B Fe1B C1B C5B -114.1(7)
C10B Fe1B C1B C5B -72.8(9)
C8B Fe1B C1B C5B 166.7(10)
C3B Fe1B C1B C5B 81.9(7)
C4B Fe1B C1B C5B 38.1(7)
C7B Fe1B C1B C5B -157.6(7)
C9B Fe1B C1B C5B -37(2)
C2B Fe1B C1B Hg1B -120.1(10)
C6B Fe1B C1B Hg1B 6.4(8)
C10B Fe1B C1B Hg1B 47.7(10)
C8B Fe1B C1B Hg1B -72.8(13)
C3B Fe1B C1B Hg1B -157.6(8)
C4B Fe1B C1B Hg1B 158.6(9)
C7B Fe1B C1B Hg1B -37.2(9)
C5B Fe1B C1B Hg1B 120.5(10)
C9B Fe1B C1B Hg1B 83(2)
C5B C1B C2B C3B -1.4(12)
Fe1B C1B C2B C3B 59.3(8)
Hg1B C1B C2B C3B 179.8(7)
C5B C1B C2B Fe1B -60.7(8)
Hg1B C1B C2B Fe1B 120.5(7)
C6B Fe1B C2B C1B -74.1(8)
C10B Fe1B C2B C1B -44(2)
C8B Fe1B C2B C1B -157.5(7)
C3B Fe1B C2B C1B 119.7(10)
C4B Fe1B C2B C1B 81.4(7)
C7B Fe1B C2B C1B -114.3(7)
C5B Fe1B C2B C1B 37.7(6)
C9B Fe1B C2B C1B 168.7(10)
C1B Fe1B C2B C3B -119.7(10)
C6B Fe1B C2B C3B 166.2(8)
C8B Fe1B C2B C3B 82.8(8)
C4B Fe1B C2B C3B -38.3(8)
C7B Fe1B C2B C3B 126.0(8)
C5B Fe1B C2B C3B -82.0(8)
C9B Fe1B C2B C3B 49.0(14)
C1B C2B C3B C4B 1.3(12)
Fe1B C2B C3B C4B 59.9(8)
C1B C2B C3B Fe1B -58.6(7)
C1B Fe1B C3B C4B -80.6(8)
C2B Fe1B C3B C4B -117.9(11)
C6B Fe1B C3B C4B -163.8(18)
C10B Fe1B C3B C4B 53.8(15)
C8B Fe1B C3B C4B 127.8(8)
C7B Fe1B C3B C4B 168.9(8)
C5B Fe1B C3B C4B -36.7(8)
C9B Fe1B C3B C4B 85.9(9)
C1B Fe1B C3B C2B 37.3(7)
C10B Fe1B C3B C2B 171.7(11)
C8B Fe1B C3B C2B -114.2(8)
C4B Fe1B C3B C2B 117.9(11)
C7B Fe1B C3B C2B -73.2(9)
C5B Fe1B C3B C2B 81.2(7)
C9B Fe1B C3B C2B -156.1(7)
C2B C3B C4B C5B -0.8(13)
Fe1B C3B C4B C5B 58.7(8)
C2B C3B C4B Fe1B -59.5(8)
C1B Fe1B C4B C5B -38.4(7)
C2B Fe1B C4B C5B -82.3(8)
C6B Fe1B C4B C5B 49.7(16)
C10B Fe1B C4B C5B 84.8(9)
C8B Fe1B C4B C5B 168.2(7)
C3B Fe1B C4B C5B -120.8(11)
C7B Fe1B C4B C5B -156.2(19)
C9B Fe1B C4B C5B 127.6(8)
C1B Fe1B C4B C3B 82.4(8)
C2B Fe1B C4B C3B 38.5(7)
C6B Fe1B C4B C3B 170.5(11)
C10B Fe1B C4B C3B -154.4(8)
C8B Fe1B C4B C3B -71.0(10)
C7B Fe1B C4B C3B -35(2)
C5B Fe1B C4B C3B 120.8(11)
C9B Fe1B C4B C3B -111.5(8)
C3B C4B C5B C1B 0.0(13)
Fe1B C4B C5B C1B 58.6(7)
C3B C4B C5B Fe1B -58.6(8)
C2B C1B C5B C4B 0.9(12)
Fe1B C1B C5B C4B -59.5(8)
Hg1B C1B C5B C4B 179.7(8)
C2B C1B C5B Fe1B 60.4(7)
Hg1B C1B C5B Fe1B -120.8(8)
C1B Fe1B C5B C4B 118.2(10)
C2B Fe1B C5B C4B 80.7(8)
C6B Fe1B C5B C4B -157.2(8)
C10B Fe1B C5B C4B -113.7(9)
C3B Fe1B C5B C4B 36.8(8)
C7B Fe1B C5B C4B 166.1(11)
C9B Fe1B C5B C4B -72.3(10)
C2B Fe1B C5B C1B -37.4(7)
C6B Fe1B C5B C1B 84.7(8)
C10B Fe1B C5B C1B 128.1(8)
C8B Fe1B C5B C1B -156.6(17)
C3B Fe1B C5B C1B -81.4(7)
C4B Fe1B C5B C1B -118.2(10)
C7B Fe1B C5B C1B 47.9(14)
C9B Fe1B C5B C1B 169.5(7)
C1B Fe1B C6B C10B 128.1(8)
C2B Fe1B C6B C10B 169.4(8)
C8B Fe1B C6B C10B -80.9(9)
C3B Fe1B C6B C10B -154.2(19)
C4B Fe1B C6B C10B 50.0(16)
C7B Fe1B C6B C10B -119.7(11)
C5B Fe1B C6B C10B 84.7(9)
C9B Fe1B C6B C10B -37.6(8)
C1B Fe1B C6B C7B -112.2(8)
C2B Fe1B C6B C7B -70.9(9)
C10B Fe1B C6B C7B 119.7(11)
C8B Fe1B C6B C7B 38.8(8)
C4B Fe1B C6B C7B 169.6(11)
C5B Fe1B C6B C7B -155.6(8)
C9B Fe1B C6B C7B 82.1(9)
C10B C6B C7B C8B -0.6(13)
Fe1B C6B C7B C8B -59.7(8)
C10B C6B C7B Fe1B 59.1(9)
C1B Fe1B C7B C6B 86.2(9)
C2B Fe1B C7B C6B 128.6(8)
C10B Fe1B C7B C6B -37.5(8)
C8B Fe1B C7B C6B -117.8(12)
C3B Fe1B C7B C6B 169.4(8)
C4B Fe1B C7B C6B -162.8(19)
C5B Fe1B C7B C6B 52.7(15)
C9B Fe1B C7B C6B -81.2(9)
C1B Fe1B C7B C8B -156.1(7)
C2B Fe1B C7B C8B -113.7(8)
C6B Fe1B C7B C8B 117.8(12)
C10B Fe1B C7B C8B 80.3(9)
C3B Fe1B C7B C8B -72.8(10)
C5B Fe1B C7B C8B 170.4(10)
C9B Fe1B C7B C8B 36.6(8)
C6B C7B C8B C9B 0.4(14)
Fe1B C7B C8B C9B -59.3(9)
C6B C7B C8B Fe1B 59.7(8)
C1B Fe1B C8B C9B 171.4(10)
C2B Fe1B C8B C9B -155.8(8)
C6B Fe1B C8B C9B 82.0(9)
C10B Fe1B C8B C9B 37.8(8)
C3B Fe1B C8B C9B -113.3(8)
C4B Fe1B C8B C9B -73.3(10)
C7B Fe1B C8B C9B 120.4(11)
C1B Fe1B C8B C7B 51.0(13)
C2B Fe1B C8B C7B 83.8(9)
C6B Fe1B C8B C7B -38.5(8)
C10B Fe1B C8B C7B -82.6(9)
C3B Fe1B C8B C7B 126.3(8)
C4B Fe1B C8B C7B 166.2(8)
C5B Fe1B C8B C7B -163.6(17)
C9B Fe1B C8B C7B -120.4(11)
C7B C8B C9B C10B -0.1(14)
Fe1B C8B C9B C10B -58.9(9)
C7B C8B C9B Fe1B 58.8(9)
C1B Fe1B C9B C8B -163.2(18)
C2B Fe1B C9B C8B 49.4(14)
C6B Fe1B C9B C8B -81.4(8)
C10B Fe1B C9B C8B -119.2(11)
C3B Fe1B C9B C8B 83.2(9)
C4B Fe1B C9B C8B 126.2(8)
C7B Fe1B C9B C8B -37.5(8)
C5B Fe1B C9B C8B 166.8(7)
C2B Fe1B C9B C10B 168.6(10)
C6B Fe1B C9B C10B 37.7(8)
C8B Fe1B C9B C10B 119.2(11)
C3B Fe1B C9B C10B -157.6(8)
C4B Fe1B C9B C10B -114.6(9)
C7B Fe1B C9B C10B 81.7(9)
C5B Fe1B C9B C10B -74.1(10)
C8B C9B C10B C6B -0.2(14)
Fe1B C9B C10B C6B -59.4(9)
C8B C9B C10B Fe1B 59.1(9)
C7B C6B C10B C9B 0.5(14)
Fe1B C6B C10B C9B 59.8(9)
C7B C6B C10B Fe1B -59.2(8)
C1B Fe1B C10B C9B 167.8(7)
C2B Fe1B C10B C9B -157(2)
C6B Fe1B C10B C9B -119.3(11)
C8B Fe1B C10B C9B -37.4(8)
C3B Fe1B C10B C9B 46.5(15)
C4B Fe1B C10B C9B 83.5(9)
C7B Fe1B C10B C9B -81.8(9)
C5B Fe1B C10B C9B 126.6(8)
C1B Fe1B C10B C6B -72.8(9)
C8B Fe1B C10B C6B 82.0(8)
C3B Fe1B C10B C6B 165.8(10)
C4B Fe1B C10B C6B -157.1(8)
C7B Fe1B C10B C6B 37.5(8)
C5B Fe1B C10B C6B -114.1(8)
C9B Fe1B C10B C6B 119.3(11)
